data_4510037
loop_
_publ_author_name
'Stephenson, Casey J.'
'McInnis, Jennifer P.'
'Chen, Changle'
'Weberski, Michael P.'
'Motta, Alessandro'
'Delferro, Massimiliano'
'Marks, Tobin J.'

_publ_section_title
;
 Ni(II) Phenoxyiminato Olefin Polymerization Catalysis: Striking
 Coordinative Modulation of Hyperbranched Polymer Microstructure and
 Stability by a Proximate Sulfonyl Group
;
_journal_issue 3
_journal_name_full 'ACS Catalysis'
_journal_page_first 999
_journal_paper_doi 10.1021/cs500114b
_journal_volume 4
_journal_year 2014
_chemical_absolute_configuration unk
_chemical_formula_moiety 'C22 H32 N Ni O3 P S'
_chemical_formula_sum 'C22 H32 N Ni O3 P S'
_chemical_formula_weight 480.22
_chemical_properties_physical 'air-sensitive, moisture-sensitive'
_space_group_crystal_system triclinic
_space_group_IT_number 2
_space_group_name_Hall '-P 1'
_space_group_name_H-M_alt 'P -1'
_symmetry_cell_setting triclinic
_symmetry_Int_Tables_number 2
_symmetry_space_group_name_Hall '-P 1'
_symmetry_space_group_name_H-M 'P -1'
_atom_sites_solution_hydrogens geom
_atom_sites_solution_primary dual
_audit_creation_date 2013-08-05
_audit_creation_method
;
  Olex2 1.2
  (compiled Apr 23 2013 17:59:47, GUI svn.r4466)
;
_cell_angle_alpha 89.583(2)
_cell_angle_beta 69.987(2)
_cell_angle_gamma 83.908(2)
_cell_formula_units_Z 2
_cell_length_a 10.1443(4)
_cell_length_b 10.6795(5)
_cell_length_c 11.1867(5)
_cell_measurement_reflns_used 9204
_cell_measurement_temperature 100(2)
_cell_measurement_theta_max 30.01
_cell_measurement_theta_min 2.72
_cell_volume 1131.76(9)
_computing_cell_refinement 'SAINT V7.23A (Bruker, 2005)'
_computing_data_collection 'APEX2 V2.1-4 (Bruker, 2007)'
_computing_data_reduction 'Bruker SAINT'
_computing_molecular_graphics
;
O. V. Dolomanov, L. J. Bourhis, R. J. Gildea, J. A. K. Howard and H. Puschmann,
OLEX2: a complete structure solution, refinement and analysis program.
J. Appl. Cryst. (2009). 42, 339-341.
;
_computing_publication_material
;
O. V. Dolomanov, L. J. Bourhis, R. J. Gildea, J. A. K. Howard and H. Puschmann,
OLEX2: a complete structure solution, refinement and analysis program.
J. Appl. Cryst. (2009). 42, 339-341.
;
_computing_structure_refinement
;
SHELXL, G.M. Sheldrick, Acta Cryst.
(2008). A64, 112-122
;
_computing_structure_solution
;
SHELXD, G.M. Sheldrick, Acta Cryst.
(2008). A64, 112-122
;
_diffrn_ambient_temperature 99.98
_diffrn_detector_area_resol_mean 8
_diffrn_measured_fraction_theta_full 0.999
_diffrn_measured_fraction_theta_max 0.988
_diffrn_measurement_device_type 'Bruker Kappa APEX CCD area detector'
_diffrn_measurement_method '\w and \f scans'
_diffrn_radiation_monochromator graphite
_diffrn_radiation_probe x-ray
_diffrn_radiation_type MoK\a
_diffrn_radiation_wavelength 0.71073
_diffrn_reflns_av_R_equivalents 0.0490
_diffrn_reflns_av_unetI/netI 0.0649
_diffrn_reflns_Laue_measured_fraction_full 0.999
_diffrn_reflns_Laue_measured_fraction_max 0.988
_diffrn_reflns_limit_h_max 14
_diffrn_reflns_limit_h_min -14
_diffrn_reflns_limit_k_max 15
_diffrn_reflns_limit_k_min -9
_diffrn_reflns_limit_l_max 15
_diffrn_reflns_limit_l_min -15
_diffrn_reflns_number 22469
_diffrn_reflns_point_group_measured_fraction_full 0.999
_diffrn_reflns_point_group_measured_fraction_max 0.988
_diffrn_reflns_theta_full 25.242
_diffrn_reflns_theta_max 30.279
_diffrn_reflns_theta_min 1.938
_diffrn_source 'sealed tube'
_diffrn_standards_number 0
_exptl_absorpt_coefficient_mu 1.043
_exptl_absorpt_correction_T_max 0.7460
_exptl_absorpt_correction_T_min 0.6418
_exptl_absorpt_correction_type multi-scan
_exptl_absorpt_process_details
;
SADABS-2008/1 (Bruker,2008) was used for absorption correction.
wR2(int) was 0.0622 before and 0.0497 after correction.
The Ratio of minimum to maximum transmission is 0.8603.
The \l/2 correction factor is 0.0015.
;
_exptl_crystal_colour orange
_exptl_crystal_colour_primary orange
_exptl_crystal_density_diffrn 1.409
_exptl_crystal_description tabular
_exptl_crystal_F_000 508
_exptl_crystal_recrystallization_method hexane
_exptl_crystal_size_max 0.178
_exptl_crystal_size_mid 0.122
_exptl_crystal_size_min 0.036
_refine_diff_density_max 0.512
_refine_diff_density_min -0.480
_refine_diff_density_rms 0.089
_refine_ls_extinction_method none
_refine_ls_goodness_of_fit_ref 1.029
_refine_ls_hydrogen_treatment constr
_refine_ls_matrix_type full
_refine_ls_number_parameters 270
_refine_ls_number_reflns 6667
_refine_ls_number_restraints 0
_refine_ls_restrained_S_all 1.029
_refine_ls_R_factor_all 0.0689
_refine_ls_R_factor_gt 0.0406
_refine_ls_shift/su_max 0.001
_refine_ls_shift/su_mean 0.000
_refine_ls_structure_factor_coef Fsqd
_refine_ls_weighting_details
;
 w=1/[\s^2^(Fo^2^)+(0.0413P)^2^+0.0993P]
 where P=(Fo^2^+2Fc^2^)/3
;
_refine_ls_weighting_scheme calc
_refine_ls_wR_factor_gt 0.0849
_refine_ls_wR_factor_ref 0.0951
_reflns_Friedel_coverage 0.000
_reflns_number_gt 4854
_reflns_number_total 6667
_reflns_threshold_expression 'I > 2\s(I)'
_cod_data_source_file cs500114b_si_001.cif
_cod_data_source_block n1708
_cod_database_code 4510037
_olex2_refinement_description
;
1. Fixed Uiso
 At 1.2 times of:
  All C(H) groups
 At 1.5 times of:
  All C(H,H,H) groups
2.a Aromatic/amide H refined with riding coordinates:
 C7(H7), C8(H8), C9(H9), C15(H15), C17(H17), C18(H18), C19(H19), C20(H20)
2.b Idealised Me refined as rotating group:
 C1(H1A,H1B,H1C), C2(H2A,H2B,H2C), C3(H3A,H3B,H3C), C4(H4A,H4B,H4C), C12(H12A,
 H12B,H12C), C13(H13A,H13B,H13C), C14(H14A,H14B,H14C), C22(H22A,H22B,H22C)
;
_shelx_estimated_absorpt_t_max 0.963
_shelx_estimated_absorpt_t_min 0.836
_shelx_space_group_comment
;
The symmetry employed for this shelxl refinement is uniquely defined
by the following loop, which should always be used as a source of
symmetry information in preference to the above space-group names.
They are only intended as comments.
;
_shelxl_version_number 2012-9

loop_
_space_group_symop_operation_xyz
'x, y, z'
'-x, -y, -z'

loop_
_atom_site_label
_atom_site_type_symbol
_atom_site_fract_x
_atom_site_fract_y
_atom_site_fract_z
_atom_site_U_iso_or_equiv
_atom_site_adp_type
_atom_site_occupancy
_atom_site_site_symmetry_order
_atom_site_calc_flag
_atom_site_refinement_flags_posn
_atom_site_refinement_flags_adp
Ni1 Ni 0.78202(3) 0.61596(2) 0.92238(2) 0.01436(8) Uani 1 1 d . .
S1 S 0.69063(6) 0.98644(5) 0.73571(5) 0.01851(12) Uani 1 1 d . .
P1 P 0.76800(6) 0.42136(5) 0.96752(5) 0.01673(12) Uani 1 1 d . .
O1 O 0.75501(15) 0.66423(13) 1.09368(13) 0.0154(3) Uani 1 1 d . .
O2 O 0.72151(16) 1.06674(14) 0.82298(15) 0.0243(4) Uani 1 1 d . .
O3 O 0.64839(17) 1.04460(15) 0.63681(15) 0.0267(4) Uani 1 1 d . .
N1 N 0.84848(18) 0.77434(16) 0.85692(15) 0.0148(4) Uani 1 1 d . .
C1 C 0.7657(3) 0.5647(2) 0.7620(2) 0.0228(5) Uani 1 1 d . .
H1A H 0.8599 0.5385 0.7006 0.034 Uiso 1 1 calc R U
H1B H 0.7206 0.6356 0.7288 0.034 Uiso 1 1 calc R U
H1C H 0.7083 0.4941 0.7759 0.034 Uiso 1 1 calc R U
C2 C 0.9050(2) 0.3181(2) 0.8537(2) 0.0265(5) Uani 1 1 d . .
H2A H 0.9001 0.3316 0.7684 0.040 Uiso 1 1 calc R U
H2B H 0.8919 0.2303 0.8762 0.040 Uiso 1 1 calc R U
H2C H 0.9973 0.3364 0.8544 0.040 Uiso 1 1 calc R U
C3 C 0.6089(2) 0.3513(2) 0.9834(2) 0.0290(6) Uani 1 1 d . .
H3A H 0.5311 0.3908 1.0564 0.043 Uiso 1 1 calc R U
H3B H 0.6235 0.2608 0.9966 0.043 Uiso 1 1 calc R U
H3C H 0.5856 0.3642 0.9058 0.043 Uiso 1 1 calc R U
C4 C 0.7979(3) 0.3766(2) 1.1129(2) 0.0324(6) Uani 1 1 d . .
H4A H 0.8871 0.4046 1.1123 0.049 Uiso 1 1 calc R U
H4B H 0.8027 0.2848 1.1194 0.049 Uiso 1 1 calc R U
H4C H 0.7203 0.4161 1.1859 0.049 Uiso 1 1 calc R U
C5 C 0.7501(2) 0.77638(18) 1.14196(19) 0.0142(4) Uani 1 1 d . .
C6 C 0.8087(2) 0.87616(19) 1.06284(19) 0.0142(4) Uani 1 1 d . .
C7 C 0.8154(2) 0.99311(19) 1.1173(2) 0.0161(4) Uani 1 1 d . .
H7 H 0.8587 1.0574 1.0636 0.019 Uiso 1 1 calc R U
C8 C 0.7612(2) 1.0151(2) 1.2448(2) 0.0190(4) Uani 1 1 d . .
H8 H 0.7667 1.0937 1.2810 0.023 Uiso 1 1 calc R U
C9 C 0.6966(2) 0.9192(2) 1.3225(2) 0.0172(4) Uani 1 1 d . .
H9 H 0.6556 0.9364 1.4116 0.021 Uiso 1 1 calc R U
C10 C 0.6893(2) 0.80156(19) 1.27704(19) 0.0152(4) Uani 1 1 d . .
C11 C 0.6226(2) 0.6995(2) 1.36794(19) 0.0167(4) Uani 1 1 d . .
C12 C 0.5461(3) 0.7520(2) 1.5037(2) 0.0253(5) Uani 1 1 d . .
H12A H 0.6139 0.7851 1.5366 0.038 Uiso 1 1 calc R U
H12B H 0.5022 0.6846 1.5580 0.038 Uiso 1 1 calc R U
H12C H 0.4731 0.8199 1.5037 0.038 Uiso 1 1 calc R U
C13 C 0.7401(2) 0.5978(2) 1.3723(2) 0.0219(5) Uani 1 1 d . .
H13A H 0.7964 0.5672 1.2856 0.033 Uiso 1 1 calc R U
H13B H 0.6978 0.5276 1.4227 0.033 Uiso 1 1 calc R U
H13C H 0.8010 0.6339 1.4115 0.033 Uiso 1 1 calc R U
C14 C 0.5127(2) 0.6416(2) 1.3255(2) 0.0212(5) Uani 1 1 d . .
H14A H 0.4383 0.7077 1.3243 0.032 Uiso 1 1 calc R U
H14B H 0.4711 0.5771 1.3851 0.032 Uiso 1 1 calc R U
H14C H 0.5585 0.6032 1.2400 0.032 Uiso 1 1 calc R U
C15 C 0.8607(2) 0.86565(19) 0.92813(19) 0.0147(4) Uani 1 1 d . .
H15 H 0.9102 0.9326 0.8847 0.018 Uiso 1 1 calc R U
C16 C 0.9074(2) 0.79310(19) 0.72287(19) 0.0157(4) Uani 1 1 d . .
C17 C 1.0309(2) 0.7202(2) 0.6529(2) 0.0206(5) Uani 1 1 d . .
H17 H 1.0750 0.6609 0.6950 0.025 Uiso 1 1 calc R U
C18 C 1.0910(2) 0.7324(2) 0.5233(2) 0.0242(5) Uani 1 1 d . .
H18 H 1.1772 0.6835 0.4770 0.029 Uiso 1 1 calc R U
C19 C 1.0254(2) 0.8161(2) 0.4610(2) 0.0233(5) Uani 1 1 d . .
H19 H 1.0660 0.8240 0.3715 0.028 Uiso 1 1 calc R U
C20 C 0.9014(2) 0.8879(2) 0.5282(2) 0.0206(5) Uani 1 1 d . .
H20 H 0.8561 0.9445 0.4848 0.025 Uiso 1 1 calc R U
C21 C 0.8420(2) 0.87815(19) 0.65943(19) 0.0162(4) Uani 1 1 d . .
C22 C 0.5578(2) 0.8968(2) 0.8250(2) 0.0227(5) Uani 1 1 d . .
H22A H 0.5889 0.8500 0.8881 0.034 Uiso 1 1 calc R U
H22B H 0.5385 0.8374 0.7683 0.034 Uiso 1 1 calc R U
H22C H 0.4717 0.9528 0.8687 0.034 Uiso 1 1 calc R U

loop_
_atom_site_aniso_label
_atom_site_aniso_U_11
_atom_site_aniso_U_22
_atom_site_aniso_U_33
_atom_site_aniso_U_23
_atom_site_aniso_U_13
_atom_site_aniso_U_12
Ni1 0.01631(15) 0.01216(13) 0.01401(14) -0.00028(10) -0.00401(11) -0.00304(10)
S1 0.0184(3) 0.0162(3) 0.0211(3) 0.0008(2) -0.0073(2) -0.0009(2)
P1 0.0184(3) 0.0128(3) 0.0178(3) -0.0004(2) -0.0044(2) -0.0027(2)
O1 0.0181(8) 0.0124(7) 0.0141(7) -0.0018(5) -0.0031(6) -0.0030(6)
O2 0.0249(9) 0.0184(8) 0.0296(9) -0.0057(7) -0.0104(7) 0.0009(7)
O3 0.0275(9) 0.0255(9) 0.0288(9) 0.0066(7) -0.0126(7) -0.0001(7)
N1 0.0158(9) 0.0155(8) 0.0120(8) 0.0002(7) -0.0032(7) -0.0018(7)
C1 0.0296(13) 0.0193(11) 0.0220(12) 0.0013(9) -0.0108(10) -0.0062(9)
C2 0.0253(13) 0.0195(11) 0.0292(13) -0.0010(9) -0.0037(10) 0.0020(10)
C3 0.0207(12) 0.0201(11) 0.0412(15) 0.0022(10) -0.0032(11) -0.0069(10)
C4 0.0578(18) 0.0168(11) 0.0265(13) 0.0028(10) -0.0199(13) -0.0027(11)
C5 0.0130(10) 0.0128(9) 0.0177(10) -0.0004(8) -0.0063(8) -0.0023(8)
C6 0.0117(10) 0.0149(10) 0.0158(10) 0.0003(8) -0.0046(8) -0.0014(8)
C7 0.0152(10) 0.0139(10) 0.0197(11) 0.0018(8) -0.0060(9) -0.0041(8)
C8 0.0213(11) 0.0142(10) 0.0228(11) -0.0028(8) -0.0086(9) -0.0043(8)
C9 0.0171(11) 0.0194(10) 0.0148(10) -0.0018(8) -0.0052(9) -0.0013(8)
C10 0.0143(10) 0.0155(10) 0.0156(10) -0.0009(8) -0.0051(8) -0.0012(8)
C11 0.0182(11) 0.0172(10) 0.0135(10) 0.0002(8) -0.0035(8) -0.0031(8)
C12 0.0309(13) 0.0226(11) 0.0175(11) 0.0019(9) -0.0013(10) -0.0054(10)
C13 0.0229(12) 0.0211(11) 0.0201(11) 0.0040(9) -0.0053(9) -0.0029(9)
C14 0.0201(11) 0.0189(11) 0.0218(11) 0.0032(9) -0.0023(9) -0.0062(9)
C15 0.0126(10) 0.0124(9) 0.0183(10) 0.0008(8) -0.0040(8) -0.0018(8)
C16 0.0154(10) 0.0168(10) 0.0152(10) -0.0008(8) -0.0043(8) -0.0069(8)
C17 0.0177(11) 0.0217(11) 0.0203(11) -0.0007(9) -0.0045(9) 0.0001(9)
C18 0.0209(12) 0.0245(12) 0.0212(12) -0.0042(9) 0.0003(9) -0.0018(9)
C19 0.0296(13) 0.0231(11) 0.0148(11) -0.0007(9) -0.0024(10) -0.0097(10)
C20 0.0263(12) 0.0200(11) 0.0184(11) 0.0031(8) -0.0098(9) -0.0079(9)
C21 0.0177(11) 0.0150(10) 0.0174(10) 0.0001(8) -0.0070(9) -0.0045(8)
C22 0.0175(11) 0.0250(12) 0.0243(12) -0.0004(9) -0.0053(9) -0.0027(9)

loop_
_atom_type_symbol
_atom_type_description
_atom_type_scat_dispersion_real
_atom_type_scat_dispersion_imag
_atom_type_scat_source
C C 0.0033 0.0016 'International Tables Vol C Tables 4.2.6.8 and 6.1.1.4'
H H 0.0000 0.0000 'International Tables Vol C Tables 4.2.6.8 and 6.1.1.4'
N N 0.0061 0.0033 'International Tables Vol C Tables 4.2.6.8 and 6.1.1.4'
Ni Ni 0.3393 1.1124 'International Tables Vol C Tables 4.2.6.8 and 6.1.1.4'
O O 0.0106 0.0060 'International Tables Vol C Tables 4.2.6.8 and 6.1.1.4'
P P 0.1023 0.0942 'International Tables Vol C Tables 4.2.6.8 and 6.1.1.4'
S S 0.1246 0.1234 'International Tables Vol C Tables 4.2.6.8 and 6.1.1.4'

loop_
_geom_angle_atom_site_label_1
_geom_angle_atom_site_label_2
_geom_angle_atom_site_label_3
_geom_angle
O1 Ni1 P1 92.52(4)
O1 Ni1 N1 93.06(6)
O1 Ni1 C1 167.56(8)
N1 Ni1 P1 164.15(5)
N1 Ni1 C1 92.83(8)
C1 Ni1 P1 84.70(7)
O2 S1 C21 109.06(10)
O2 S1 C22 107.71(10)
O3 S1 O2 117.93(10)
O3 S1 C21 106.63(10)
O3 S1 C22 108.40(10)
C22 S1 C21 106.57(10)
C2 P1 Ni1 112.48(8)
C2 P1 C3 103.72(11)
C2 P1 C4 100.55(12)
C3 P1 Ni1 120.26(8)
C3 P1 C4 101.98(12)
C4 P1 Ni1 115.37(8)
C5 O1 Ni1 128.87(13)
C15 N1 Ni1 123.65(14)
C15 N1 C16 114.31(17)
C16 N1 Ni1 121.47(13)
Ni1 C1 H1A 109.5
Ni1 C1 H1B 109.5
Ni1 C1 H1C 109.5
H1A C1 H1B 109.5
H1A C1 H1C 109.5
H1B C1 H1C 109.5
P1 C2 H2A 109.5
P1 C2 H2B 109.5
P1 C2 H2C 109.5
H2A C2 H2B 109.5
H2A C2 H2C 109.5
H2B C2 H2C 109.5
P1 C3 H3A 109.5
P1 C3 H3B 109.5
P1 C3 H3C 109.5
H3A C3 H3B 109.5
H3A C3 H3C 109.5
H3B C3 H3C 109.5
P1 C4 H4A 109.5
P1 C4 H4B 109.5
P1 C4 H4C 109.5
H4A C4 H4B 109.5
H4A C4 H4C 109.5
H4B C4 H4C 109.5
O1 C5 C6 121.02(18)
O1 C5 C10 120.85(17)
C6 C5 C10 118.10(18)
C7 C6 C5 120.42(18)
C7 C6 C15 116.47(18)
C15 C6 C5 123.11(18)
C6 C7 H7 119.5
C8 C7 C6 121.04(19)
C8 C7 H7 119.5
C7 C8 H8 120.7
C7 C8 C9 118.62(19)
C9 C8 H8 120.7
C8 C9 H9 118.1
C10 C9 C8 123.78(19)
C10 C9 H9 118.1
C5 C10 C11 121.09(17)
C9 C10 C5 117.89(18)
C9 C10 C11 120.99(18)
C10 C11 C13 108.82(17)
C10 C11 C14 110.90(16)
C12 C11 C10 112.05(17)
C12 C11 C13 107.41(17)
C12 C11 C14 106.81(18)
C14 C11 C13 110.79(17)
C11 C12 H12A 109.5
C11 C12 H12B 109.5
C11 C12 H12C 109.5
H12A C12 H12B 109.5
H12A C12 H12C 109.5
H12B C12 H12C 109.5
C11 C13 H13A 109.5
C11 C13 H13B 109.5
C11 C13 H13C 109.5
H13A C13 H13B 109.5
H13A C13 H13C 109.5
H13B C13 H13C 109.5
C11 C14 H14A 109.5
C11 C14 H14B 109.5
C11 C14 H14C 109.5
H14A C14 H14B 109.5
H14A C14 H14C 109.5
H14B C14 H14C 109.5
N1 C15 C6 127.34(19)
N1 C15 H15 116.3
C6 C15 H15 116.3
C17 C16 N1 118.54(18)
C17 C16 C21 118.88(19)
C21 C16 N1 122.52(18)
C16 C17 H17 119.4
C18 C17 C16 121.1(2)
C18 C17 H17 119.4
C17 C18 H18 120.1
C17 C18 C19 119.7(2)
C19 C18 H18 120.1
C18 C19 H19 119.9
C20 C19 C18 120.1(2)
C20 C19 H19 119.9
C19 C20 H20 119.8
C19 C20 C21 120.4(2)
C21 C20 H20 119.8
C16 C21 S1 124.64(16)
C20 C21 S1 115.49(16)
C20 C21 C16 119.7(2)
S1 C22 H22A 109.5
S1 C22 H22B 109.5
S1 C22 H22C 109.5
H22A C22 H22B 109.5
H22A C22 H22C 109.5
H22B C22 H22C 109.5

loop_
_geom_bond_atom_site_label_1
_geom_bond_atom_site_label_2
_geom_bond_distance
Ni1 P1 2.1431(6)
Ni1 O1 1.9073(14)
Ni1 N1 1.9334(17)
Ni1 C1 1.945(2)
S1 O2 1.4371(16)
S1 O3 1.4323(16)
S1 C21 1.779(2)
S1 C22 1.752(2)
P1 C2 1.803(2)
P1 C3 1.804(2)
P1 C4 1.806(2)
O1 C5 1.307(2)
N1 C15 1.306(2)
N1 C16 1.433(2)
C1 H1A 0.9800
C1 H1B 0.9800
C1 H1C 0.9800
C2 H2A 0.9800
C2 H2B 0.9800
C2 H2C 0.9800
C3 H3A 0.9800
C3 H3B 0.9800
C3 H3C 0.9800
C4 H4A 0.9800
C4 H4B 0.9800
C4 H4C 0.9800
C5 C6 1.426(3)
C5 C10 1.438(3)
C6 C7 1.412(3)
C6 C15 1.417(3)
C7 H7 0.9500
C7 C8 1.354(3)
C8 H8 0.9500
C8 C9 1.405(3)
C9 H9 0.9500
C9 C10 1.377(3)
C10 C11 1.533(3)
C11 C12 1.529(3)
C11 C13 1.539(3)
C11 C14 1.538(3)
C12 H12A 0.9800
C12 H12B 0.9800
C12 H12C 0.9800
C13 H13A 0.9800
C13 H13B 0.9800
C13 H13C 0.9800
C14 H14A 0.9800
C14 H14B 0.9800
C14 H14C 0.9800
C15 H15 0.9500
C16 C17 1.385(3)
C16 C21 1.398(3)
C17 H17 0.9500
C17 C18 1.378(3)
C18 H18 0.9500
C18 C19 1.382(3)
C19 H19 0.9500
C19 C20 1.376(3)
C20 H20 0.9500
C20 C21 1.391(3)
C22 H22A 0.9800
C22 H22B 0.9800
C22 H22C 0.9800

loop_
_geom_torsion_atom_site_label_1
_geom_torsion_atom_site_label_2
_geom_torsion_atom_site_label_3
_geom_torsion_atom_site_label_4
_geom_torsion
Ni1 O1 C5 C6 -20.1(3)
Ni1 O1 C5 C10 161.82(14)
Ni1 N1 C15 C6 -11.1(3)
Ni1 N1 C16 C17 -63.4(2)
Ni1 N1 C16 C21 113.80(19)
O1 C5 C6 C7 -173.59(18)
O1 C5 C6 C15 7.3(3)
O1 C5 C10 C9 175.40(19)
O1 C5 C10 C11 -2.8(3)
O2 S1 C21 C16 58.3(2)
O2 S1 C21 C20 -117.22(17)
O3 S1 C21 C16 -173.35(17)
O3 S1 C21 C20 11.13(19)
N1 C16 C17 C18 178.74(19)
N1 C16 C21 S1 7.5(3)
N1 C16 C21 C20 -177.14(19)
C5 C6 C7 C8 -2.9(3)
C5 C6 C15 N1 9.1(3)
C5 C10 C11 C12 -171.67(19)
C5 C10 C11 C13 69.7(2)
C5 C10 C11 C14 -52.4(3)
C6 C5 C10 C9 -2.7(3)
C6 C5 C10 C11 179.15(18)
C6 C7 C8 C9 -0.5(3)
C7 C6 C15 N1 -170.1(2)
C7 C8 C9 C10 2.4(3)
C8 C9 C10 C5 -0.7(3)
C8 C9 C10 C11 177.46(19)
C9 C10 C11 C12 10.2(3)
C9 C10 C11 C13 -108.4(2)
C9 C10 C11 C14 129.5(2)
C10 C5 C6 C7 4.5(3)
C10 C5 C6 C15 -174.65(18)
C15 N1 C16 C17 108.2(2)
C15 N1 C16 C21 -74.5(2)
C15 C6 C7 C8 176.3(2)
C16 N1 C15 C6 177.49(19)
C16 C17 C18 C19 -1.8(3)
C17 C16 C21 S1 -175.25(16)
C17 C16 C21 C20 0.1(3)
C17 C18 C19 C20 0.7(3)
C18 C19 C20 C21 0.8(3)
C19 C20 C21 S1 174.58(17)
C19 C20 C21 C16 -1.2(3)
C21 C16 C17 C18 1.4(3)
C22 S1 C21 C16 -57.7(2)
C22 S1 C21 C20 126.77(17)
